data_2215946
loop_
_publ_author_name
'Yan-Bing Yin'
'Hai-Xia Yu'

_publ_section_title Poly[bis(\m~3~-naphthalene-1,4-dicarboxylato)(1,10-phenanthroline)dilead(II)]
_journal_coeditor_code HB2579
_journal_issue 11
_journal_name_full 'Acta Crystallographica Section E'
_journal_page_first m2761
_journal_page_last m2761
_journal_paper_doi 10.1107/S1600536807050702
_journal_volume 63
_journal_year 2007
_chemical_formula_iupac '[Pb2 (C12 H6 O4)2 (C12 H8 N2)]'
_chemical_formula_moiety 'C36 H20 N2 O8 Pb2'
_chemical_formula_sum 'C36 H20 N2 O8 Pb2'
_chemical_formula_weight 1022.92
_chemical_name_systematic
;
(1E,4E)-1,5-Bis(2-chlorophenyl)penta-1,4-dien-3-one
;
_space_group_IT_number 4
_symmetry_cell_setting monoclinic
_symmetry_space_group_name_Hall 'P 2yb'
_symmetry_space_group_name_H-M 'P 1 21 1'
_atom_sites_solution_hydrogens geom
_atom_sites_solution_primary direct
_atom_sites_solution_secondary difmap
_audit_creation_method SHELXL-97
_cell_angle_alpha 90.0
_cell_angle_beta 94.922(5)
_cell_angle_gamma 90.0
_cell_formula_units_Z 2
_cell_length_a 7.063(3)
_cell_length_b 14.602(5)
_cell_length_c 14.526(5)
_cell_measurement_reflns_used 14193
_cell_measurement_temperature 293(2)
_cell_measurement_theta_max 27.47
_cell_measurement_theta_min 3.01
_cell_volume 1492.6(10)
_computing_cell_refinement 'PROCESS-AUTO (Rigaku, 1998)'
_computing_data_collection 'PROCESS-AUTO (Rigaku, 1998)'
_computing_data_reduction 'PROCESS-AUTO (Rigaku, 1998)'
_computing_molecular_graphics 'SHELXTL-Plus (Sheldrick, 1990)'
_computing_publication_material 'SHELXL97 (Sheldrick, 1997)'
_computing_structure_refinement 'SHELXL97 (Sheldrick, 1997)'
_computing_structure_solution 'SHELXS97 (Sheldrick, 1997)'
_diffrn_ambient_temperature 293(2)
_diffrn_detector_area_resol_mean 10.0
_diffrn_measured_fraction_theta_full 0.999
_diffrn_measured_fraction_theta_max 0.999
_diffrn_measurement_device_type 'Rigaku R-AXIS RAPID'
_diffrn_measurement_method \w
_diffrn_radiation_monochromator graphite
_diffrn_radiation_source 'rotating anode'
_diffrn_radiation_type MoK\a
_diffrn_radiation_wavelength 0.71073
_diffrn_reflns_av_R_equivalents 0.0359
_diffrn_reflns_av_sigmaI/netI 0.0600
_diffrn_reflns_limit_h_max 7
_diffrn_reflns_limit_h_min -9
_diffrn_reflns_limit_k_max 18
_diffrn_reflns_limit_k_min -18
_diffrn_reflns_limit_l_max 18
_diffrn_reflns_limit_l_min -18
_diffrn_reflns_number 14649
_diffrn_reflns_theta_full 27.47
_diffrn_reflns_theta_max 27.47
_diffrn_reflns_theta_min 3.11
_diffrn_standards_decay_% 0
_diffrn_standards_interval_count 0
_diffrn_standards_number 0
_exptl_absorpt_coefficient_mu 11.326
_exptl_absorpt_correction_T_max 0.368
_exptl_absorpt_correction_T_min 0.141
_exptl_absorpt_correction_type multi-scan
_exptl_absorpt_process_details '(ABSCOR; Higashi, 1995)'
_exptl_crystal_colour colourless
_exptl_crystal_density_diffrn 2.276
_exptl_crystal_density_method 'not measured'
_exptl_crystal_description slab
_exptl_crystal_F_000 956
_exptl_crystal_size_max 0.29
_exptl_crystal_size_mid 0.15
_exptl_crystal_size_min 0.09
_refine_diff_density_max 0.603
_refine_diff_density_min -1.062
_refine_ls_abs_structure_details 'Flack (1983), 3232 Friedel pairs'
_refine_ls_abs_structure_Flack -0.011(5)
_refine_ls_extinction_method none
_refine_ls_goodness_of_fit_ref 0.912
_refine_ls_hydrogen_treatment constr
_refine_ls_matrix_type full
_refine_ls_number_parameters 433
_refine_ls_number_reflns 6786
_refine_ls_number_restraints 1
_refine_ls_restrained_S_all 0.912
_refine_ls_R_factor_all 0.0262
_refine_ls_R_factor_gt 0.0236
_refine_ls_shift/su_max 0.001
_refine_ls_shift/su_mean 0.000
_refine_ls_structure_factor_coef Fsqd
_refine_ls_weighting_details 'calc w=1/[\s^2^(Fo^2^)] where P=(Fo^2^+2Fc^2^)/3'
_refine_ls_weighting_scheme calc
_refine_ls_wR_factor_gt 0.0440
_refine_ls_wR_factor_ref 0.0461
_reflns_number_gt 6429
_reflns_number_total 6786
_reflns_threshold_expression I>2\s(I)
_cod_data_source_file hb2579.cif
_cod_data_source_block I
_cod_original_sg_symbol_H-M 'P 21'
_cod_database_code 2215946
_cod_database_fobs_code 2215946

loop_
_symmetry_equiv_pos_as_xyz
'x, y, z'
'-x, y+1/2, -z'

loop_
_atom_site_type_symbol
_atom_site_label
_atom_site_fract_x
_atom_site_fract_y
_atom_site_fract_z
_atom_site_U_iso_or_equiv
_atom_site_adp_type
_atom_site_calc_flag
_atom_site_refinement_flags
_atom_site_occupancy
C C1 0.8600(7) -0.3121(4) 0.8347(4) 0.0310(11) Uani d . 1
C C2 0.8383(7) -0.3959(3) 0.8940(4) 0.0262(11) Uani d . 1
C C3 0.6962(7) -0.3962(4) 0.9510(4) 0.0375(12) Uani d . 1
H H3 0.6189 -0.3448 0.9524 0.045 Uiso calc R 1
C C4 0.6608(8) -0.4704(4) 1.0076(4) 0.0396(13) Uani d . 1
H H4 0.5589 -0.4686 1.0441 0.048 Uiso calc R 1
C C5 0.7767(7) -0.5462(3) 1.0094(4) 0.0339(12) Uani d . 1
C C6 0.9682(7) -0.4729(3) 0.8950(3) 0.0254(10) Uani d . 1
C C7 1.1281(7) -0.4789(3) 0.8432(4) 0.0349(11) Uani d . 1
H H7 1.1488 -0.4335 0.8004 0.042 Uiso calc R 1
C C8 1.2530(8) -0.5502(3) 0.8549(5) 0.0453(15) Uani d . 1
H H8 1.3593 -0.5514 0.8213 0.054 Uiso calc R 1
C C9 1.2242(8) -0.6206(4) 0.9159(4) 0.0447(14) Uani d . 1
H H9 1.3119 -0.6681 0.9238 0.054 Uiso calc R 1
C C10 1.0669(8) -0.6206(3) 0.9645(4) 0.0435(13) Uani d . 1
H H10 1.0460 -0.6695 1.0033 0.052 Uiso calc R 1
C C13 0.3703(7) -0.1061(3) 0.6647(4) 0.0242(10) Uani d . 1
C C14 0.3748(6) -0.0248(3) 0.6024(3) 0.0212(9) Uani d . 1
C C15 0.4044(6) -0.0375(3) 0.5120(4) 0.0289(10) Uani d . 1
H H16 0.4243 -0.0962 0.4900 0.035 Uiso calc R 1
C C16 0.4051(7) 0.0378(3) 0.4518(4) 0.0305(11) Uani d . 1
H H17 0.4309 0.0285 0.3908 0.037 Uiso calc R 1
C C17 0.3689(6) 0.1242(3) 0.4810(4) 0.0273(10) Uani d . 1
C C20 0.3402(6) 0.1398(3) 0.5757(3) 0.0242(10) Uani d . 1
C C24 0.3427(6) 0.0644(3) 0.6368(4) 0.0251(10) Uani d . 1
C C23 0.3107(7) 0.0790(3) 0.7304(4) 0.0320(11) Uani d . 1
H H23 0.3109 0.0291 0.7702 0.038 Uiso calc R 1
C C19 0.3103(7) 0.2291(3) 0.6133(4) 0.0351(12) Uani d . 1
H H13 0.3100 0.2802 0.5751 0.042 Uiso calc R 1
C C21 0.2826(8) 0.2399(4) 0.7039(4) 0.0438(13) Uani d . 1
H H21 0.2652 0.2985 0.7268 0.053 Uiso calc R 1
C C31 0.7904(8) 0.2644(4) 0.6450(6) 0.056(2) Uani d . 1
H H31 0.7716 0.3260 0.6578 0.067 Uiso calc R 1
C C32 0.8171(8) 0.2400(4) 0.5597(5) 0.0478(15) Uani d . 1
H H32 0.8174 0.2846 0.5140 0.057 Uiso calc R 1
C C27 0.8455(7) 0.1461(4) 0.5359(5) 0.0411(14) Uani d . 1
C C26 0.8780(7) 0.1184(4) 0.4484(4) 0.0460(14) Uani d . 1
H H26 0.8808 0.1618 0.4017 0.055 Uiso calc R 1
C C28 0.8420(6) 0.0786(3) 0.6056(4) 0.0327(12) Uani d . 1
C C29 0.8154(7) 0.1041(3) 0.6991(4) 0.0313(11) Uani d . 1
C C35 0.7991(8) 0.0630(4) 0.8511(4) 0.0467(14) Uani d . 1
H H35 0.8008 0.0178 0.8963 0.056 Uiso calc R 1
C C36 0.8966(7) -0.0346(4) 0.4998(4) 0.0423(13) Uani d . 1
H H36 0.9139 -0.0962 0.4864 0.051 Uiso calc R 1
C C18 0.3599(8) 0.1990(3) 0.4078(4) 0.0370(12) Uani d . 1
C C30 0.7893(8) 0.1983(4) 0.7199(5) 0.0459(16) Uani d . 1
C C12 0.7355(8) -0.6235(3) 1.0724(4) 0.0381(12) Uani d . 1
C C22 0.2796(8) 0.1646(4) 0.7639(4) 0.0425(13) Uani d . 1
H H22 0.2568 0.1729 0.8255 0.051 Uiso calc R 1
C C34 0.7771(10) 0.1539(5) 0.8771(5) 0.0610(19) Uani d . 1
H H34 0.7673 0.1689 0.9388 0.073 Uiso calc R 1
C C11 0.9371(7) -0.5482(3) 0.9567(4) 0.0280(11) Uani d . 1
C C25 0.9060(8) 0.0290(5) 0.4290(5) 0.0552(17) Uani d . 1
H H25 0.9309 0.0105 0.3700 0.066 Uiso calc R 1
C C33 0.7700(10) 0.2208(4) 0.8114(6) 0.0587(19) Uani d . 1
H H33 0.7522 0.2815 0.8279 0.070 Uiso calc R 1
N N1 0.8641(5) -0.0117(3) 0.5859(3) 0.0305(9) Uani d . 1
N N2 0.8177(6) 0.0382(3) 0.7636(3) 0.0348(10) Uani d . 1
O O1 0.9883(6) -0.3066(3) 0.7806(4) 0.0512(12) Uani d . 1
O O2 0.7379(5) -0.2472(2) 0.8418(3) 0.0323(8) Uani d . 1
O O3 0.5033(4) -0.1186(2) 0.7271(3) 0.0312(8) Uani d . 1
O O4 0.2304(4) -0.1607(2) 0.6549(2) 0.0297(8) Uani d . 1
O O5 0.4507(6) 0.1824(3) 0.3387(3) 0.0577(12) Uani d . 1
O O6 0.2628(6) 0.2688(2) 0.4181(3) 0.0498(11) Uani d . 1
O O7 0.8192(7) -0.6248(3) 1.1507(3) 0.0593(12) Uani d . 1
O O8 0.6205(9) -0.6829(4) 1.0446(4) 0.102(2) Uani d . 1
Pb Pb1 0.38951(3) -0.256319(9) 0.794522(12) 0.02560(5) Uani d . 1
Pb Pb2 0.86603(2) -0.137997(11) 0.714247(12) 0.02589(5) Uani d . 1

loop_
_atom_site_aniso_label
_atom_site_aniso_U_11
_atom_site_aniso_U_22
_atom_site_aniso_U_33
_atom_site_aniso_U_12
_atom_site_aniso_U_13
_atom_site_aniso_U_23
C1 0.028(2) 0.036(3) 0.028(3) -0.005(2) 0.002(2) 0.008(2)
C2 0.028(2) 0.026(2) 0.025(3) -0.0022(19) 0.002(2) 0.008(2)
C3 0.044(3) 0.041(3) 0.028(3) 0.013(2) 0.007(2) 0.011(2)
C4 0.040(3) 0.051(3) 0.030(3) 0.004(2) 0.014(2) 0.011(3)
C5 0.043(3) 0.039(3) 0.019(3) -0.003(2) -0.003(2) 0.010(2)
C6 0.030(2) 0.024(2) 0.022(3) 0.0012(18) -0.001(2) 0.0037(19)
C7 0.044(3) 0.028(2) 0.035(3) -0.002(2) 0.014(2) 0.003(2)
C8 0.046(3) 0.035(3) 0.057(4) 0.003(2) 0.013(3) -0.005(3)
C9 0.050(3) 0.038(3) 0.045(4) 0.017(2) 0.000(3) 0.000(3)
C10 0.059(3) 0.034(3) 0.036(3) 0.007(2) -0.003(3) 0.008(2)
C13 0.030(2) 0.020(2) 0.024(3) 0.0000(18) 0.011(2) 0.0026(19)
C14 0.0170(19) 0.022(2) 0.025(2) -0.0028(16) 0.0033(18) -0.0021(19)
C15 0.029(2) 0.028(2) 0.029(3) 0.0007(19) 0.002(2) -0.002(2)
C16 0.032(2) 0.035(2) 0.025(3) 0.002(2) 0.005(2) 0.005(2)
C17 0.023(2) 0.026(2) 0.032(3) -0.0041(18) 0.004(2) 0.009(2)
C20 0.023(2) 0.026(2) 0.023(2) -0.0007(17) 0.0015(19) 0.0041(19)
C24 0.022(2) 0.026(2) 0.028(3) -0.0006(18) 0.002(2) 0.001(2)
C23 0.037(3) 0.032(2) 0.028(3) 0.003(2) 0.011(2) 0.008(2)
C19 0.040(3) 0.021(2) 0.044(3) 0.0028(19) 0.002(2) 0.008(2)
C21 0.055(3) 0.029(2) 0.047(3) 0.008(3) 0.004(3) -0.008(3)
C31 0.046(3) 0.026(3) 0.093(6) 0.000(2) -0.012(4) 0.015(3)
C32 0.040(3) 0.033(3) 0.069(5) -0.001(2) -0.006(3) 0.023(3)
C27 0.019(2) 0.041(3) 0.063(4) 0.001(2) -0.001(3) 0.020(3)
C26 0.033(3) 0.063(4) 0.042(4) 0.004(3) 0.007(3) 0.029(3)
C28 0.022(2) 0.033(2) 0.043(3) 0.0004(19) 0.000(2) 0.008(2)
C29 0.027(2) 0.022(2) 0.044(3) -0.0011(18) -0.004(2) 0.004(2)
C35 0.051(3) 0.055(3) 0.033(3) 0.001(3) 0.001(3) -0.001(3)
C36 0.035(3) 0.054(3) 0.038(3) 0.005(2) 0.008(2) 0.006(3)
C18 0.047(3) 0.034(3) 0.030(3) -0.012(2) 0.001(3) 0.008(2)
C30 0.036(3) 0.031(3) 0.068(5) 0.003(2) -0.010(3) -0.001(3)
C12 0.045(3) 0.033(3) 0.037(3) -0.001(2) 0.006(2) 0.012(2)
C22 0.057(3) 0.041(3) 0.030(3) 0.003(3) 0.008(3) -0.005(3)
C34 0.062(4) 0.069(4) 0.049(4) 0.010(3) -0.011(3) -0.023(4)
C11 0.036(3) 0.024(2) 0.023(3) -0.003(2) -0.002(2) 0.008(2)
C25 0.039(3) 0.090(5) 0.038(4) 0.011(3) 0.013(3) 0.015(4)
C33 0.065(4) 0.039(3) 0.069(5) 0.005(3) -0.012(4) -0.017(3)
N1 0.0249(19) 0.028(2) 0.038(3) 0.0016(16) -0.0030(19) 0.0051(19)
N2 0.036(2) 0.033(2) 0.035(3) 0.0005(17) -0.003(2) 0.002(2)
O1 0.052(2) 0.039(2) 0.066(3) 0.0082(19) 0.027(2) 0.028(2)
O2 0.0352(17) 0.0233(16) 0.038(2) 0.0018(14) -0.0003(15) 0.0073(16)
O3 0.0340(17) 0.0242(16) 0.034(2) -0.0008(13) -0.0019(15) 0.0047(15)
O4 0.0290(17) 0.0328(18) 0.0279(19) -0.0069(13) 0.0045(15) 0.0033(15)
O5 0.081(3) 0.050(2) 0.046(3) 0.002(2) 0.027(3) 0.022(2)
O6 0.069(3) 0.034(2) 0.046(3) 0.0107(19) 0.000(2) 0.0143(18)
O7 0.090(3) 0.052(3) 0.034(2) -0.015(2) -0.007(2) 0.014(2)
O8 0.121(5) 0.100(4) 0.076(4) -0.071(4) -0.050(4) 0.056(3)
Pb1 0.03473(10) 0.02015(8) 0.02271(9) 0.00014(7) 0.00705(7) 0.00040(8)
Pb2 0.02927(9) 0.02153(8) 0.02683(10) -0.00054(7) 0.00221(7) 0.00271(8)

loop_
_atom_type_symbol
_atom_type_description
_atom_type_scat_dispersion_real
_atom_type_scat_dispersion_imag
_atom_type_scat_source
C C 0.0033 0.0016 'International Tables Vol C Tables 4.2.6.8 and 6.1.1.4'
H H 0.0000 0.0000 'International Tables Vol C Tables 4.2.6.8 and 6.1.1.4'
N N 0.0061 0.0033 'International Tables Vol C Tables 4.2.6.8 and 6.1.1.4'
O O 0.0106 0.0060 'International Tables Vol C Tables 4.2.6.8 and 6.1.1.4'
Pb Pb -3.3944 10.1111 'International Tables Vol C Tables 4.2.6.8 and 6.1.1.4'

loop_
_geom_angle_atom_site_label_1
_geom_angle_atom_site_label_2
_geom_angle_atom_site_label_3
_geom_angle_site_symmetry_1
_geom_angle_site_symmetry_3
_geom_angle
_geom_angle_publ_flag
O1 C1 O2 . . 121.8(5) ?
O1 C1 C2 . . 121.6(4) ?
O2 C1 C2 . . 116.6(4) ?
C3 C2 C6 . . 119.5(4) ?
C3 C2 C1 . . 117.9(4) ?
C6 C2 C1 . . 122.6(4) ?
C2 C3 C4 . . 122.8(5) ?
C2 C3 H3 . . 118.6 ?
C4 C3 H3 . . 118.6 ?
C5 C4 C3 . . 120.0(5) ?
C5 C4 H4 . . 120.0 ?
C3 C4 H4 . . 120.0 ?
C4 C5 C11 . . 120.5(5) ?
C4 C5 C12 . . 118.1(5) ?
C11 C5 C12 . . 121.2(4) ?
C7 C6 C11 . . 117.0(4) ?
C7 C6 C2 . . 125.2(4) ?
C11 C6 C2 . . 117.8(4) ?
C8 C7 C6 . . 121.2(5) ?
C8 C7 H7 . . 119.4 ?
C6 C7 H7 . . 119.4 ?
C7 C8 C9 . . 121.2(6) ?
C7 C8 H8 . . 119.4 ?
C9 C8 H8 . . 119.4 ?
C10 C9 C8 . . 120.0(5) ?
C10 C9 H9 . . 120.0 ?
C8 C9 H9 . . 120.0 ?
C9 C10 C11 . . 121.1(5) ?
C9 C10 H10 . . 119.5 ?
C11 C10 H10 . . 119.5 ?
O3 C13 O4 . . 121.0(4) ?
O3 C13 C14 . . 119.8(4) ?
O4 C13 C14 . . 119.2(4) ?
C15 C14 C24 . . 120.5(5) ?
C15 C14 C13 . . 119.3(4) ?
C24 C14 C13 . . 120.2(4) ?
C14 C15 C16 . . 120.2(4) ?
C14 C15 H16 . . 119.9 ?
C16 C15 H16 . . 119.9 ?
C17 C16 C15 . . 121.3(5) ?
C17 C16 H17 . . 119.3 ?
C15 C16 H17 . . 119.3 ?
C16 C17 C20 . . 119.6(4) ?
C16 C17 C18 . . 116.4(5) ?
C20 C17 C18 . . 124.0(4) ?
C24 C20 C17 . . 119.1(4) ?
C24 C20 C19 . . 117.6(5) ?
C17 C20 C19 . . 123.3(4) ?
C20 C24 C23 . . 119.4(4) ?
C20 C24 C14 . . 119.2(5) ?
C23 C24 C14 . . 121.4(4) ?
C22 C23 C24 . . 121.6(5) ?
C22 C23 H23 . . 119.2 ?
C24 C23 H23 . . 119.2 ?
C21 C19 C20 . . 120.8(5) ?
C21 C19 H13 . . 119.6 ?
C20 C19 H13 . . 119.6 ?
C19 C21 C22 . . 121.5(5) ?
C19 C21 H21 . . 119.2 ?
C22 C21 H21 . . 119.2 ?
C32 C31 C30 . . 122.3(6) ?
C32 C31 H31 . . 118.8 ?
C30 C31 H31 . . 118.8 ?
C31 C32 C27 . . 121.3(6) ?
C31 C32 H32 . . 119.4 ?
C27 C32 H32 . . 119.4 ?
C26 C27 C28 . . 118.2(5) ?
C26 C27 C32 . . 122.9(6) ?
C28 C27 C32 . . 118.9(6) ?
C25 C26 C27 . . 121.1(6) ?
C25 C26 H26 . . 119.5 ?
C27 C26 H26 . . 119.5 ?
N1 C28 C27 . . 121.0(5) ?
N1 C28 C29 . . 118.4(5) ?
C27 C28 C29 . . 120.6(5) ?
N2 C29 C30 . . 122.5(6) ?
N2 C29 C28 . . 118.8(4) ?
C30 C29 C28 . . 118.7(5) ?
N2 C35 C34 . . 122.5(6) ?
N2 C35 H35 . . 118.7 ?
C34 C35 H35 . . 118.7 ?
N1 C36 C25 . . 123.3(6) ?
N1 C36 H36 . . 118.4 ?
C25 C36 H36 . . 118.4 ?
O6 C18 O5 . . 125.2(5) ?
O6 C18 C17 . . 119.6(5) ?
O5 C18 C17 . . 115.2(5) ?
C33 C30 C29 . . 117.2(6) ?
C33 C30 C31 . . 124.6(6) ?
C29 C30 C31 . . 118.2(6) ?
O8 C12 O7 . . 122.7(5) ?
O8 C12 C5 . . 119.2(5) ?
O7 C12 C5 . . 118.1(5) ?
C23 C22 C21 . . 118.9(5) ?
C23 C22 H22 . . 120.5 ?
C21 C22 H22 . . 120.5 ?
C33 C34 C35 . . 119.4(7) ?
C33 C34 H34 . . 120.3 ?
C35 C34 H34 . . 120.3 ?
C10 C11 C5 . . 121.4(5) ?
C10 C11 C6 . . 119.4(5) ?
C5 C11 C6 . . 119.2(4) ?
C26 C25 C36 . . 118.2(6) ?
C26 C25 H25 . . 120.9 ?
C36 C25 H25 . . 120.9 ?
C34 C33 C30 . . 120.1(6) ?
C34 C33 H33 . . 120.0 ?
C30 C33 H33 . . 120.0 ?
C36 N1 C28 . . 118.2(5) ?
C36 N1 Pb2 . . 120.0(3) ?
C28 N1 Pb2 . . 121.7(4) ?
C35 N2 C29 . . 118.3(5) ?
C35 N2 Pb2 . . 122.3(4) ?
C29 N2 Pb2 . . 119.4(4) ?
C1 O1 Pb2 . . 93.1(3) ?
C1 O2 Pb1 . . 125.9(3) ?
C1 O2 Pb2 . . 96.6(3) ?
Pb1 O2 Pb2 . . 103.08(12) ?
C13 O3 Pb1 . . 99.2(3) ?
C13 O3 Pb2 . . 130.0(3) ?
Pb1 O3 Pb2 . . 107.69(11) ?
C13 O4 Pb1 . . 88.3(3) ?
C18 O5 Pb1 . 2_656 147.8(4) ?
C18 O6 Pb2 . 2_656 121.9(4) ?
C12 O7 Pb1 . 2_647 93.1(3) ?
C12 O8 Pb1 . 2_647 93.7(4) ?
O3 Pb1 O5 . 2_646 78.12(14) n
O3 Pb1 O2 . . 73.26(11) n
O5 Pb1 O2 2_646 . 74.42(14) n
O3 Pb1 O8 . 2_657 93.29(19) n
O5 Pb1 O8 2_646 2_657 154.69(18) n
O2 Pb1 O8 . 2_657 80.32(17) n
O3 Pb1 O7 . 2_657 73.96(14) n
O5 Pb1 O7 2_646 2_657 144.51(15) n
O2 Pb1 O7 . 2_657 116.68(13) n
O8 Pb1 O7 2_657 2_657 49.58(14) n
O3 Pb1 O4 . . 51.57(10) n
O5 Pb1 O4 2_646 . 77.52(14) n
O2 Pb1 O4 . . 121.87(10) n
O8 Pb1 O4 2_657 . 115.74(14) n
O7 Pb1 O4 2_657 . 68.07(13) n
O6 Pb2 O3 2_646 . 79.40(14) n
O6 Pb2 N1 2_646 . 81.63(14) n
O3 Pb2 N1 . . 91.69(11) n
O6 Pb2 O2 2_646 . 95.01(13) n
O3 Pb2 O2 . . 67.62(10) n
N1 Pb2 O2 . . 159.28(11) n
O6 Pb2 N2 2_646 . 133.35(14) n
O3 Pb2 N2 . . 74.31(11) n
N1 Pb2 N2 . . 61.68(14) n
O2 Pb2 N2 . . 109.14(13) n
O6 Pb2 O1 2_646 . 82.13(15) n
O3 Pb2 O1 . . 110.68(10) n
N1 Pb2 O1 . . 149.26(13) n
O2 Pb2 O1 . . 48.41(11) n
N2 Pb2 O1 . . 143.27(15) n

loop_
_geom_bond_atom_site_label_1
_geom_bond_atom_site_label_2
_geom_bond_site_symmetry_2
_geom_bond_distance
_geom_bond_publ_flag
C1 O1 . 1.252(7) ?
C1 O2 . 1.291(6) ?
C1 C2 . 1.512(7) ?
C2 C3 . 1.355(7) ?
C2 C6 . 1.450(7) ?
C3 C4 . 1.396(7) ?
C3 H3 . 0.9300 ?
C4 C5 . 1.375(7) ?
C4 H4 . 0.9300 ?
C5 C11 . 1.420(7) ?
C5 C12 . 1.498(7) ?
C6 C7 . 1.412(7) ?
C6 C11 . 1.447(6) ?
C7 C8 . 1.365(7) ?
C7 H7 . 0.9300 ?
C8 C9 . 1.383(8) ?
C8 H8 . 0.9300 ?
C9 C10 . 1.366(9) ?
C9 H9 . 0.9300 ?
C10 C11 . 1.397(7) ?
C10 H10 . 0.9300 ?
C13 O3 . 1.261(6) ?
C13 O4 . 1.268(6) ?
C13 C14 . 1.495(6) ?
C14 C15 . 1.359(7) ?
C14 C24 . 1.420(6) ?
C15 C16 . 1.406(7) ?
C15 H16 . 0.9300 ?
C16 C17 . 1.362(7) ?
C16 H17 . 0.9300 ?
C17 C20 . 1.426(7) ?
C17 C18 . 1.522(7) ?
C20 C24 . 1.413(6) ?
C20 C19 . 1.436(6) ?
C24 C23 . 1.415(7) ?
C23 C22 . 1.366(7) ?
C23 H23 . 0.9300 ?
C19 C21 . 1.356(8) ?
C19 H13 . 0.9300 ?
C21 C22 . 1.404(8) ?
C21 H21 . 0.9300 ?
C31 C32 . 1.319(10) ?
C31 C30 . 1.454(9) ?
C31 H31 . 0.9300 ?
C32 C27 . 1.432(8) ?
C32 H32 . 0.9300 ?
C27 C26 . 1.372(9) ?
C27 C28 . 1.413(7) ?
C26 C25 . 1.354(9) ?
C26 H26 . 0.9300 ?
C28 N1 . 1.362(6) ?
C28 C29 . 1.436(8) ?
C29 N2 . 1.341(7) ?
C29 C30 . 1.425(7) ?
C35 N2 . 1.339(8) ?
C35 C34 . 1.392(8) ?
C35 H35 . 0.9300 ?
C36 N1 . 1.333(7) ?
C36 C25 . 1.391(9) ?
C36 H36 . 0.9300 ?
C18 O6 . 1.245(6) ?
C18 O5 . 1.261(7) ?
C30 C33 . 1.386(10) ?
C12 O8 . 1.232(7) ?
C12 O7 . 1.236(7) ?
C22 H22 . 0.9300 ?
C34 C33 . 1.364(10) ?
C34 H34 . 0.9300 ?
C25 H25 . 0.9300 ?
C33 H33 . 0.9300 ?
Pb2 N1 . 2.622(4) y
Pb2 N2 . 2.701(4) y
Pb2 O1 . 2.756(4) y
Pb2 O2 . 2.661(4) y
Pb2 O3 . 2.600(4) y
Pb2 O6 2_646 2.464(4) y
Pb1 O2 . 2.501(4) y
Pb1 O3 . 2.405(3) y
Pb1 O4 . 2.633(3) y
Pb1 O5 2_646 2.488(4) y
Pb1 O7 2_657 2.588(4) y
Pb1 O8 2_657 2.577(5) y
